data_4350731
loop_
_publ_author_name
'Chen, Sa'
'Shang, Ran'
'Hu, Ke-Li'
'Wang, Zhe-Ming'
'Gao, Song'

_publ_section_title
;
 [NH2NH3][M(HCOO)3] (M = Mn2+, Zn2+, Co2+and Mg2+): structural phase
 transitions, prominent dielectric anomalies and negative thermal
 expansion, and magnetic ordering
;
_journal_issue 1
_journal_name_full 'Inorg. Chem. Front.'
_journal_page_first 83
_journal_paper_doi 10.1039/C3QI00034F
_journal_volume 1
_journal_year 2014
_chemical_formula_sum 'C3 H8 Co N2 O6'
_chemical_formula_weight 227.04
_space_group_IT_number 19
_space_group_name_Hall 'P 2ac 2ab'
_space_group_name_H-M_alt 'P 21 21 21'
_symmetry_cell_setting orthorhombic
_symmetry_space_group_name_H-M 'P 21 21 21'
_atom_sites_solution_hydrogens difmap
_atom_sites_solution_primary direct
_atom_sites_solution_secondary difmap
_audit_creation_method SHELXL-97
_cell_angle_alpha 90.00
_cell_angle_beta 90.00
_cell_angle_gamma 90.00
_cell_formula_units_Z 4
_cell_length_a 7.9415(2)
_cell_length_b 13.8460(5)
_cell_length_c 7.3103(2)
_cell_measurement_reflns_used 7277
_cell_measurement_temperature 200
_cell_measurement_theta_max 28.700
_cell_measurement_theta_min 3.395
_cell_volume 803.83(4)
_computing_cell_refinement 'HKL Scalepack (Otwinowski & Minor, 1997)'
_computing_data_collection 'KappaCCD (Nonius B. V., 1998)'
_computing_data_reduction 'HKL Denzo (Otwinowski & Minor, 1997) & maXus (Mackay et al., 1998)'
_computing_molecular_graphics 'Bruker SHELXTL V5.1 (Sheldrick, 1998)'
_computing_publication_material 'SHELXL-97 (Sheldrick, 1997)'
_computing_structure_refinement 'SHELXL-97 (Sheldrick, 1997)'
_computing_structure_solution 'SHELXS-97 (Sheldrick, 1997)'
_diffrn_ambient_temperature 200
_diffrn_detector_area_resol_mean 9
_diffrn_measured_fraction_theta_full 0.998
_diffrn_measured_fraction_theta_max 0.998
_diffrn_measurement_device_type 'NONIUS KappaCCD'
_diffrn_measurement_method CCD
_diffrn_radiation_monochromator graphite
_diffrn_radiation_source 'fine-focus sealed tube'
_diffrn_radiation_type MoK\a
_diffrn_radiation_wavelength 0.71073
_diffrn_reflns_av_R_equivalents 0.0723
_diffrn_reflns_av_sigmaI/netI 0.0506
_diffrn_reflns_limit_h_max 10
_diffrn_reflns_limit_h_min -10
_diffrn_reflns_limit_k_max 18
_diffrn_reflns_limit_k_min -18
_diffrn_reflns_limit_l_max 9
_diffrn_reflns_limit_l_min -9
_diffrn_reflns_number 16313
_diffrn_reflns_theta_full 28.69
_diffrn_reflns_theta_max 28.69
_diffrn_reflns_theta_min 3.79
_diffrn_standards_decay_% 0
_exptl_absorpt_coefficient_mu 2.132
_exptl_absorpt_correction_T_max 0.583
_exptl_absorpt_correction_T_min 0.468
_exptl_absorpt_correction_type multi-scan
_exptl_absorpt_process_details
;
multi-scan from symmetry-related measurements 
 Sortav (Blessing 1995, 1997)
;
_exptl_crystal_colour violet
_exptl_crystal_density_diffrn 1.876
_exptl_crystal_density_method 'not measured'
_exptl_crystal_description block
_exptl_crystal_F_000 460
_exptl_crystal_size_max 0.50
_exptl_crystal_size_mid 0.40
_exptl_crystal_size_min 0.26
_refine_diff_density_max 0.393
_refine_diff_density_min -0.365
_refine_diff_density_rms 0.070
_refine_ls_abs_structure_details 'Flack H D (1983), Acta Cryst. A39, 876-881'
_refine_ls_abs_structure_Flack -0.012(16)
_refine_ls_extinction_coef 0.0262(15)
_refine_ls_extinction_expression Fc^*^=kFc[1+0.001xFc^2^\l^3^/sin(2\q)]^-1/4^
_refine_ls_extinction_method SHELXL
_refine_ls_goodness_of_fit_ref 0.965
_refine_ls_hydrogen_treatment constr.
_refine_ls_matrix_type full
_refine_ls_number_parameters 117
_refine_ls_number_reflns 2074
_refine_ls_number_restraints 5
_refine_ls_restrained_S_all 0.966
_refine_ls_R_factor_all 0.0405
_refine_ls_R_factor_gt 0.0263
_refine_ls_shift/su_max 0.000
_refine_ls_shift/su_mean 0.000
_refine_ls_structure_factor_coef Fsqd
_refine_ls_weighting_details 'calc w=1/[\s^2^(Fo^2^)+(0.0254P)^2^+0.0000P] where P=(Fo^2^+2Fc^2^)/3'
_refine_ls_weighting_scheme calc
_refine_ls_wR_factor_gt 0.0490
_refine_ls_wR_factor_ref 0.0509
_reflns_number_gt 1711
_reflns_number_total 2074
_reflns_threshold_expression >2sigma(I)
_cod_data_source_file c3qi00034f.txt
_cod_data_source_block 3Co-200K
_cod_depositor_comments
;
The following automatic conversions were performed:

data item '_symmetry_cell_setting' value 'Orthorhombic' was changed
to 'orthorhombic' in accordance with the
/home/saulius/struct/COD-crude-data/automatic-downloads/DataCite-retrospective/RSC/depositions/lib/dictionaries/cif_core.dic
dictionary named 'cif_core.dic' version 2.4.2 last updated on
2011-04-26.

Automatic conversion script
Id: cif_fix_values 6909 2019-04-08 15:41:33Z antanas 
;
_cod_original_sg_symbol_H-M 'P 2(1)2(1)2(1)'
_cod_database_code 4350731

loop_
_symmetry_equiv_pos_as_xyz
'x, y, z'
'-x+1/2, -y, z+1/2'
'-x, y+1/2, -z+1/2'
'x+1/2, -y+1/2, -z'

loop_
_atom_site_label
_atom_site_type_symbol
_atom_site_fract_x
_atom_site_fract_y
_atom_site_fract_z
_atom_site_U_iso_or_equiv
_atom_site_adp_type
_atom_site_occupancy
_atom_site_symmetry_multiplicity
_atom_site_calc_flag
_atom_site_refinement_flags
Co1 Co 0.22060(3) 0.335451(19) 0.75941(4) 0.01365(10) Uani 1 1 d .
O1 O 0.1052(2) 0.22859(11) 0.6081(2) 0.0245(4) Uani 1 1 d .
O2 O -0.07310(19) 0.16402(11) 0.4120(2) 0.0230(3) Uani 1 1 d .
O3 O 0.30884(19) 0.21194(10) 0.9026(2) 0.0195(4) Uani 1 1 d .
O4 O 0.50562(18) 0.14524(10) 1.0773(2) 0.0233(4) Uani 1 1 d .
O5 O 0.1121(2) 0.45290(11) 0.6190(2) 0.0215(4) Uani 1 1 d .
O6 O 0.13161(18) 0.57242(11) 0.4189(2) 0.0222(4) Uani 1 1 d .
C1 C -0.0141(3) 0.23363(16) 0.4984(4) 0.0205(5) Uani 1 1 d .
H1 H -0.0639 0.2952 0.4791 0.025 Uiso 1 1 calc R
C2 C 0.4435(3) 0.21428(17) 0.9917(3) 0.0205(5) Uani 1 1 d .
H2 H 0.5032 0.2737 0.9941 0.025 Uiso 1 1 calc R
C3 C 0.1933(3) 0.50449(15) 0.5087(3) 0.0207(5) Uani 1 1 d .
H3 H 0.3096 0.4909 0.4926 0.025 Uiso 1 1 calc R
N1 N 0.1815(2) 0.03653(13) 0.7342(3) 0.0252(4) Uani 1 1 d D
H11 H 0.0720 0.0248 0.7636 0.038 Uiso 1 1 calc R
H12 H 0.1938 0.0348 0.6105 0.038 Uiso 1 1 calc R
H13 H 0.2118 0.0958 0.7765 0.038 Uiso 1 1 calc R
N2 N 0.2878(3) -0.03641(16) 0.8169(3) 0.0320(5) Uani 1 1 d D
H21 H 0.3955(10) -0.0271(11) 0.783(3) 0.048 Uiso 1 1 d D
H22 H 0.251(2) -0.0952(6) 0.771(3) 0.048 Uiso 1 1 d D

loop_
_atom_site_aniso_label
_atom_site_aniso_U_11
_atom_site_aniso_U_22
_atom_site_aniso_U_33
_atom_site_aniso_U_23
_atom_site_aniso_U_13
_atom_site_aniso_U_12
Co1 0.01451(14) 0.01175(14) 0.01468(14) 0.00013(16) 0.00014(13) -0.00024(11)
O1 0.0277(9) 0.0170(8) 0.0287(9) -0.0025(7) -0.0133(8) -0.0002(7)
O2 0.0239(8) 0.0177(8) 0.0275(8) -0.0040(8) -0.0096(7) -0.0002(8)
O3 0.0207(9) 0.0163(8) 0.0215(8) 0.0010(7) -0.0068(7) 0.0005(7)
O4 0.0235(9) 0.0173(9) 0.0291(9) 0.0066(7) -0.0096(7) -0.0008(7)
O5 0.0223(9) 0.0192(8) 0.0230(8) 0.0061(7) 0.0057(7) 0.0029(7)
O6 0.0216(9) 0.0184(9) 0.0266(8) 0.0097(8) 0.0015(7) 0.0011(7)
C1 0.0219(13) 0.0159(13) 0.0238(11) 0.0001(11) -0.0069(10) 0.0020(10)
C2 0.0219(13) 0.0171(11) 0.0224(11) 0.0018(11) -0.0040(10) -0.0011(10)
C3 0.0202(14) 0.0187(12) 0.0233(11) 0.0051(10) 0.0053(11) 0.0018(11)
N1 0.0238(10) 0.0196(9) 0.0323(10) 0.0015(10) 0.0006(11) 0.0000(7)
N2 0.0280(11) 0.0290(12) 0.0390(12) 0.0054(9) -0.0017(10) 0.0080(10)

loop_
_atom_type_symbol
_atom_type_description
_atom_type_scat_dispersion_real
_atom_type_scat_dispersion_imag
_atom_type_scat_source
C C 0.0033 0.0016 'International Tables Vol C Tables 4.2.6.8 and 6.1.1.4'
H H 0.0000 0.0000 'International Tables Vol C Tables 4.2.6.8 and 6.1.1.4'
N N 0.0061 0.0033 'International Tables Vol C Tables 4.2.6.8 and 6.1.1.4'
O O 0.0106 0.0060 'International Tables Vol C Tables 4.2.6.8 and 6.1.1.4'
Co Co 0.3494 0.9721 'International Tables Vol C Tables 4.2.6.8 and 6.1.1.4'

loop_
_geom_angle_atom_site_label_1
_geom_angle_atom_site_label_2
_geom_angle_atom_site_label_3
_geom_angle
_geom_angle_site_symmetry_1
_geom_angle_site_symmetry_3
O1 Co1 O2 91.69(6) . 4_556
O1 Co1 O6 170.81(6) . 2_565
O2 Co1 O6 83.72(6) 4_556 2_565
O1 Co1 O4 92.01(6) . 4_457
O2 Co1 O4 172.10(6) 4_556 4_457
O6 Co1 O4 93.54(6) 2_565 4_457
O1 Co1 O5 96.36(6) . .
O2 Co1 O5 91.48(6) 4_556 .
O6 Co1 O5 91.74(6) 2_565 .
O4 Co1 O5 81.17(6) 4_457 .
O1 Co1 O3 80.40(6) . .
O2 Co1 O3 92.31(6) 4_556 .
O6 Co1 O3 91.79(6) 2_565 .
O4 Co1 O3 95.19(6) 4_457 .
O5 Co1 O3 175.08(6) . .
C1 O1 Co1 130.12(16) . .
C1 O2 Co1 127.21(15) . 4_456
C2 O3 Co1 121.14(15) . .
C2 O4 Co1 120.69(14) . 4_557
C3 O5 Co1 122.83(14) . .
C3 O6 Co1 122.24(14) . 2_564
O1 C1 O2 124.8(2) . .
O1 C1 H1 117.6 . .
O2 C1 H1 117.6 . .
O4 C2 O3 125.5(2) . .
O4 C2 H2 117.3 . .
O3 C2 H2 117.3 . .
O6 C3 O5 124.4(2) . .
O6 C3 H3 117.8 . .
O5 C3 H3 117.8 . .
N2 N1 H11 109.5 . .
N2 N1 H12 109.5 . .
H11 N1 H12 109.5 . .
N2 N1 H13 109.5 . .
H11 N1 H13 109.5 . .
H12 N1 H13 109.5 . .
N1 N2 H21 109.8(9) . .
N1 N2 H22 106.2(9) . .
H21 N2 H22 109.1(12) . .

loop_
_geom_bond_atom_site_label_1
_geom_bond_atom_site_label_2
_geom_bond_distance
_geom_bond_site_symmetry_2
Co1 O1 2.0622(15) .
Co1 O2 2.0628(14) 4_556
Co1 O6 2.0890(14) 2_565
Co1 O4 2.1004(14) 4_457
Co1 O5 2.1071(15) .
Co1 O3 2.1240(14) .
O1 C1 1.243(3) .
O2 C1 1.244(3) .
O2 Co1 2.0628(14) 4_456
O3 C2 1.252(3) .
O4 C2 1.244(3) .
O4 Co1 2.1004(14) 4_557
O5 C3 1.255(2) .
O6 C3 1.248(2) .
O6 Co1 2.0890(14) 2_564
C1 H1 0.9500 .
C2 H2 0.9500 .
C3 H3 0.9500 .
N1 N2 1.448(3) .
N1 H11 0.9100 .
N1 H12 0.9100 .
N1 H13 0.9100 .
N2 H21 0.901(9) .
N2 H22 0.926(9) .

loop_
_geom_hbond_atom_site_label_D
_geom_hbond_atom_site_label_H
_geom_hbond_atom_site_label_A
_geom_hbond_distance_DH
_geom_hbond_distance_HA
_geom_hbond_distance_DA
_geom_hbond_angle_DHA
_geom_hbond_site_symmetry_A
N1 H11 O5 0.91 1.97 2.816(2) 154.7 3_546
N1 H12 N2 0.91 2.15 3.061(3) 176.9 2_554
N1 H13 O3 0.91 2.01 2.905(2) 168.7 .
N1 H13 O1 0.91 2.37 2.879(2) 115.4 .
N2 H21 O6 0.901(9) 2.466(15) 3.267(3) 148.4(19) 4_556
N2 H22 O4 0.926(9) 2.578(13) 3.281(3) 133.1(10) 2_554
N2 H21 O2 0.901(9) 2.545(12) 2.956(3) 108.5(11) 2
